data_4321964
loop_
_publ_author_name
'David M. L. Goodgame'
'David A. Grachvogel'
'Izhar Hussain'
'Andrew J. P. White'
'David J. Williams'

_publ_section_title
;
 Formation of Polymeric Network Arrays by Complexes of Manganese(II) or
 Cobalt(II) with Alkane Chain Linked Bis(amide) Ligands of Biological
 Relevance
;
_journal_name_full 'Inorganic Chemistry'
_journal_page_first 2057
_journal_page_last 2063
_journal_paper_doi 10.1021/ic9812609
_journal_volume 38
_journal_year 1999
_chemical_formula_sum 'C12 H28 Br2 Co N4 O6'
_chemical_formula_weight 543.13
_chemical_name_systematic
; 
 ? 
;
_space_group_IT_number 61
_symmetry_cell_setting orthorhombic
_symmetry_space_group_name_Hall '-P 2ac 2ab'
_symmetry_space_group_name_H-M 'P b c a'
_atom_sites_solution_hydrogens geom
_atom_sites_solution_primary direct
_atom_sites_solution_secondary difmap
_audit_creation_method SHELXL
_cell_angle_alpha 90.00
_cell_angle_beta 90.00
_cell_angle_gamma 90.00
_cell_formula_units_Z 4
_cell_length_a 13.285(5)
_cell_length_b 9.569(2)
_cell_length_c 16.460(3)
_cell_measurement_reflns_used 21
_cell_measurement_temperature 293(2)
_cell_measurement_theta_max 12.53
_cell_measurement_theta_min 5.37
_cell_volume 2092.5(10)
_computing_cell_refinement 'Siemens XSCANS'
_computing_data_collection 'Siemens XSCANS'
_computing_data_reduction 'Siemens SHELXTL'
_computing_molecular_graphics 'Siemens SHELXTL'
_computing_publication_material 'Siemens SHELXTL'
_computing_structure_refinement 'SHELXL-93 (Sheldrick, 1993)'
_computing_structure_solution 'SHELXS-86 (Sheldrick, 1990)'
_diffrn_ambient_temperature 293(2)
_diffrn_measurement_device 'Siemens P4'
_diffrn_measurement_method '\w scans'
_diffrn_radiation_monochromator graphite
_diffrn_radiation_source 'fine-focus sealed tube'
_diffrn_radiation_type MoK\a
_diffrn_radiation_wavelength 0.71073
_diffrn_reflns_av_R_equivalents 0.0000
_diffrn_reflns_av_sigmaI/netI 0.0607
_diffrn_reflns_limit_h_max 15
_diffrn_reflns_limit_h_min 0
_diffrn_reflns_limit_k_max 11
_diffrn_reflns_limit_k_min 0
_diffrn_reflns_limit_l_max 0
_diffrn_reflns_limit_l_min -19
_diffrn_reflns_number 1828
_diffrn_reflns_theta_max 24.99
_diffrn_reflns_theta_min 2.47
_diffrn_standards_decay_% 4.90
_diffrn_standards_interval_count 97
_diffrn_standards_number 3
_exptl_absorpt_coefficient_mu 4.671
_exptl_absorpt_correction_T_max 0.0516
_exptl_absorpt_correction_T_min 0.0208
_exptl_absorpt_correction_type empirical
_exptl_crystal_colour pink
_exptl_crystal_density_diffrn 1.724
_exptl_crystal_description prisms
_exptl_crystal_F_000 1092
_exptl_crystal_size_max 0.98
_exptl_crystal_size_mid 0.73
_exptl_crystal_size_min 0.60
_refine_diff_density_max 0.728
_refine_diff_density_min -0.333
_refine_diff_density_rms 0.100
_refine_ls_extinction_method none
_refine_ls_goodness_of_fit_all 0.982
_refine_ls_goodness_of_fit_obs 1.014
_refine_ls_matrix_type full
_refine_ls_number_parameters 123
_refine_ls_number_reflns 1828
_refine_ls_number_restraints 2
_refine_ls_restrained_S_all 0.981
_refine_ls_restrained_S_obs 1.013
_refine_ls_R_factor_all 0.0790
_refine_ls_R_factor_obs 0.0433
_refine_ls_shift/esd_max 0.000
_refine_ls_shift/esd_mean 0.000
_refine_ls_structure_factor_coef Fsqd
_refine_ls_weighting_details 'w=1/[\s^2^(Fo^2^)+(0.0594P)^2^+0.0000P] where P=(Fo^2^+2Fc^2^)/3'
_refine_ls_weighting_scheme calc
_refine_ls_wR_factor_all 0.1136
_refine_ls_wR_factor_obs 0.0959
_reflns_number_observed 1255
_reflns_number_total 1828
_reflns_observed_criterion >2sigma(I)
_cod_data_source_file ic9812609_5.cif
_cod_data_source_block DMLG9806
_cod_depositor_comments
;
The following automatic conversions were performed:

'_refine_ls_weighting_scheme' value 'calc
w=1/[\s^2^(Fo^2^)+(0.0594P)^2^+0.0000P] where P=(Fo^2^+2Fc^2^)/3' was
changed to 'calc'. New tag '_refine_ls_weighting_details' was
created. The value of the new tag was set to
'w=1/[\s^2^(Fo^2^)+(0.0594P)^2^+0.0000P] where P=(Fo^2^+2Fc^2^)/3'.

Automatic conversion script
Id: cif_fix_values 3143 2015-03-26 13:38:13Z robertas 
;
_cod_original_cell_volume 2092.6(9)
_cod_original_formula_sum 'C12 H28 N4 O6 Br2 Co'
_cod_database_code 4321964

loop_
_symmetry_equiv_pos_as_xyz
'x, y, z'
'-x+1/2, -y, z+1/2'
'-x, y+1/2, -z+1/2'
'x+1/2, -y+1/2, -z'
'-x, -y, -z'
'x-1/2, y, -z-1/2'
'x, -y-1/2, z-1/2'
'-x-1/2, y-1/2, z'

loop_
_atom_site_aniso_label
_atom_site_aniso_U_11
_atom_site_aniso_U_22
_atom_site_aniso_U_33
_atom_site_aniso_U_23
_atom_site_aniso_U_13
_atom_site_aniso_U_12
Co 0.0329(5) 0.0320(5) 0.0274(4) 0.0012(5) -0.0015(4) -0.0047(5)
Br 0.0412(3) 0.0395(3) 0.0538(4) -0.0060(3) 0.0030(3) -0.0010(3)
C1 0.064(4) 0.042(4) 0.036(3) 0.003(3) 0.005(3) -0.012(3)
O2 0.054(3) 0.038(2) 0.038(2) -0.006(2) 0.005(2) -0.011(2)
C2 0.044(3) 0.032(3) 0.032(3) 0.002(2) -0.005(2) -0.001(3)
N3 0.046(3) 0.035(3) 0.036(3) -0.002(2) 0.000(2) 0.000(2)
C4 0.040(3) 0.049(4) 0.039(3) -0.008(3) 0.004(3) -0.002(3)
C5 0.045(4) 0.096(7) 0.053(4) 0.015(4) 0.005(3) 0.024(4)
O6 0.043(2) 0.040(2) 0.036(2) 0.006(2) 0.005(2) 0.000(2)
C6 0.040(3) 0.045(3) 0.031(3) 0.000(3) -0.001(3) -0.001(3)
N7 0.042(3) 0.054(4) 0.036(3) 0.007(3) 0.007(2) -0.005(3)
C8 0.057(4) 0.033(3) 0.034(3) 0.001(3) 0.006(3) 0.000(3)
O10 0.042(3) 0.045(3) 0.049(3) 0.005(2) -0.014(2) -0.002(2)

loop_
_atom_site_label
_atom_site_type_symbol
_atom_site_fract_x
_atom_site_fract_y
_atom_site_fract_z
_atom_site_U_iso_or_equiv
_atom_site_thermal_displace_type
_atom_site_occupancy
_atom_site_calc_flag
_atom_site_refinement_flags
_atom_site_disorder_group
Co Co 0.0000 0.5000 0.5000 0.0308(2) Uani 1 d S .
Br Br 0.20171(5) 0.15746(7) 0.64633(4) 0.0449(2) Uani 1 d . .
C1 C -0.0995(6) 0.1384(7) 0.4955(4) 0.048(2) Uani 1 d . .
H1A H -0.1250(6) 0.0492(7) 0.4785(4) 0.072 Uiso 1 calc R .
H1B H -0.1548(6) 0.1998(7) 0.5073(4) 0.072 Uiso 1 calc R .
H1C H -0.0591(6) 0.1267(7) 0.5434(4) 0.072 Uiso 1 calc R .
O2 O 0.0055(4) 0.3132(5) 0.4338(3) 0.0436(10) Uani 1 d . .
C2 C -0.0364(5) 0.2002(6) 0.4288(4) 0.0359(13) Uani 1 d . .
N3 N -0.0307(4) 0.1236(6) 0.3607(3) 0.0389(12) Uani 1 d . .
H3A H -0.0562(4) 0.0410(6) 0.3601(3) 0.047 Uiso 1 calc R .
C4 C 0.0178(5) 0.1777(8) 0.2877(4) 0.0426(15) Uani 1 d . .
H4A H 0.0419(5) 0.1003(8) 0.2550(4) 0.051 Uiso 1 calc R .
H4B H 0.0753(5) 0.2343(8) 0.3030(4) 0.051 Uiso 1 calc R .
C5 C -0.2301(6) 0.4806(11) 0.6287(5) 0.065(2) Uani 1 d . .
H5A H -0.2805(6) 0.4618(11) 0.6691(5) 0.097 Uiso 1 calc R .
H5B H -0.2554(6) 0.4552(11) 0.5761(5) 0.097 Uiso 1 calc R .
H5C H -0.2138(6) 0.5783(11) 0.6292(5) 0.097 Uiso 1 calc R .
O6 O -0.0622(3) 0.4036(5) 0.6033(3) 0.0395(10) Uani 1 d . .
C6 C -0.1379(5) 0.3973(7) 0.6469(4) 0.0386(13) Uani 1 d . .
N7 N -0.1408(4) 0.3148(6) 0.7111(3) 0.0441(13) Uani 1 d . .
H7A H -0.1961(4) 0.3087(6) 0.7382(3) 0.053 Uiso 1 calc R .
C8 C -0.0551(5) 0.2344(7) 0.7378(4) 0.0411(15) Uani 1 d . .
H8A H -0.0203(5) 0.1972(7) 0.6908(4) 0.049 Uiso 1 calc R .
H8B H -0.0782(5) 0.1562(7) 0.7704(4) 0.049 Uiso 1 calc R .
O10 O 0.1388(4) 0.4511(5) 0.5507(3) 0.0454(11) Uani 1 d D .
H10A H 0.1513(67) 0.3688(44) 0.5752(47) 0.067(27) Uiso 1 d D .
H10B H 0.1715(65) 0.5174(76) 0.5791(53) 0.092(35) Uiso 1 d D .

loop_
_atom_type_symbol
_atom_type_description
_atom_type_scat_dispersion_real
_atom_type_scat_dispersion_imag
_atom_type_scat_source
C C 0.0033 0.0016 'International Tables Vol C Tables 4.2.6.8 and 6.1.1.4'
H H 0.0000 0.0000 'International Tables Vol C Tables 4.2.6.8 and 6.1.1.4'
N N 0.0061 0.0033 'International Tables Vol C Tables 4.2.6.8 and 6.1.1.4'
O O 0.0106 0.0060 'International Tables Vol C Tables 4.2.6.8 and 6.1.1.4'
Co Co 0.3494 0.9721 'International Tables Vol C Tables 4.2.6.8 and 6.1.1.4'
Br Br -0.2901 2.4595 'International Tables Vol C Tables 4.2.6.8 and 6.1.1.4'

loop_
_geom_angle_atom_site_label_1
_geom_angle_atom_site_label_2
_geom_angle_atom_site_label_3
_geom_angle
_geom_angle_site_symmetry_1
_geom_angle_site_symmetry_3
_geom_angle_publ_flag
O10 Co O10 180.0 5_566 . ?
O10 Co O2 90.8(2) 5_566 . ?
O10 Co O2 89.2(2) . . ?
O10 Co O2 89.2(2) 5_566 5_566 ?
O10 Co O2 90.8(2) . 5_566 ?
O2 Co O2 180.0 . 5_566 ?
O10 Co O6 94.3(2) 5_566 . ?
O10 Co O6 85.7(2) . . ?
O2 Co O6 93.4(2) . . ?
O2 Co O6 86.6(2) 5_566 . ?
O10 Co O6 85.7(2) 5_566 5_566 ?
O10 Co O6 94.3(2) . 5_566 ?
O2 Co O6 86.6(2) . 5_566 ?
O2 Co O6 93.4(2) 5_566 5_566 ?
O6 Co O6 180.0 . 5_566 ?
C2 O2 Co 140.9(5) . . ?
O2 C2 N3 121.0(6) . . ?
O2 C2 C1 123.7(6) . . ?
N3 C2 C1 115.3(6) . . ?
C2 N3 C4 121.3(6) . . ?
N3 C4 C8 111.1(5) . 7_565 ?
C6 O6 Co 144.1(4) . . ?
O6 C6 N7 121.2(6) . . ?
O6 C6 C5 121.7(6) . . ?
N7 C6 C5 117.1(6) . . ?
C6 N7 C8 122.6(6) . . ?
N7 C8 C4 111.8(5) . 7_566 ?

loop_
_geom_bond_atom_site_label_1
_geom_bond_atom_site_label_2
_geom_bond_distance
_geom_bond_site_symmetry_2
_geom_bond_publ_flag
Co O10 2.078(5) 5_566 ?
Co O10 2.078(5) . ?
Co O2 2.095(4) . ?
Co O2 2.095(4) 5_566 ?
Co O6 2.103(4) . ?
Co O6 2.103(4) 5_566 ?
C1 C2 1.503(9) . ?
O2 C2 1.218(8) . ?
C2 N3 1.341(8) . ?
N3 C4 1.458(8) . ?
C4 C8 1.523(9) 7_565 ?
C5 C6 1.492(10) . ?
O6 C6 1.237(7) . ?
C6 N7 1.321(8) . ?
N7 C8 1.443(9) . ?
C8 C4 1.523(9) 7_566 ?
